data_7153250
loop_
_publ_author_name
'Afarinkia, Kamyar'
'Royappa, Martin'
'Scowen, Ian J.'
'Steed, Jonathan W.'
'Yu, Hiu-Wan'

_publ_section_title
;
 A synthesis of oligomeric alpha-hydroxy phenylphosphinates and a study of
 the conformational preferences of the dimers.
;
_journal_issue 3
_journal_name_full 'Organic &amp; biomolecular chemistry'
_journal_page_first 600
_journal_page_last 606
_journal_paper_doi 10.1039/b917737j
_journal_volume 8
_journal_year 2010
_chemical_formula_sum 'C24 H36 O5 P2'
_chemical_formula_weight 466.47
_chemical_name_systematic
;
?
;
_space_group_IT_number 14
_symmetry_cell_setting monoclinic
_symmetry_space_group_name_Hall '-P 2yn'
_symmetry_space_group_name_H-M 'P 1 21/n 1'
_atom_sites_solution_hydrogens geom
_atom_sites_solution_primary direct
_atom_sites_solution_secondary difmap
_audit_creation_method SHELXL-97
_cell_angle_alpha 90.00
_cell_angle_beta 114.9020(10)
_cell_angle_gamma 90.00
_cell_formula_units_Z 8
_cell_length_a 24.1936(6)
_cell_length_b 9.7612(2)
_cell_length_c 24.6066(6)
_cell_measurement_reflns_used 9893
_cell_measurement_temperature 296(2)
_cell_measurement_theta_max 25.07
_cell_measurement_theta_min 2.28
_cell_volume 5270.8(2)
_computing_cell_refinement 'Bruker SMART'
_computing_data_collection 'Bruker SMART'
_computing_data_reduction 'Bruker SAINT'
_computing_molecular_graphics 'Bruker SHELXTL'
_computing_publication_material 'Bruker SHELXTL'
_computing_structure_refinement 'SHELXL-97 (Sheldrick, 1997)'
_computing_structure_solution 'SHELXS-97 (Sheldrick, 1990)'
_diffrn_ambient_temperature 296(2)
_diffrn_measured_fraction_theta_full 0.993
_diffrn_measured_fraction_theta_max 0.993
_diffrn_measurement_device_type 'CCD area detector'
_diffrn_measurement_method 'phi and omega scans'
_diffrn_radiation_monochromator graphite
_diffrn_radiation_source 'fine-focus sealed tube'
_diffrn_radiation_type MoK\a
_diffrn_radiation_wavelength 0.71073
_diffrn_reflns_av_R_equivalents 0.0448
_diffrn_reflns_av_sigmaI/netI 0.0388
_diffrn_reflns_limit_h_max 31
_diffrn_reflns_limit_h_min -31
_diffrn_reflns_limit_k_max 12
_diffrn_reflns_limit_k_min -8
_diffrn_reflns_limit_l_max 31
_diffrn_reflns_limit_l_min -31
_diffrn_reflns_number 83488
_diffrn_reflns_theta_full 27.50
_diffrn_reflns_theta_max 27.50
_diffrn_reflns_theta_min 0.99
_exptl_absorpt_coefficient_mu 0.194
_exptl_absorpt_correction_T_max 0.9631
_exptl_absorpt_correction_T_min 0.9121
_exptl_absorpt_correction_type multi-scan
_exptl_absorpt_process_details 'Bruker SAINT'
_exptl_crystal_colour colourless
_exptl_crystal_density_diffrn 1.176
_exptl_crystal_density_meas 0
_exptl_crystal_density_method 'not measured'
_exptl_crystal_description block
_exptl_crystal_F_000 2000
_exptl_crystal_size_max 0.48
_exptl_crystal_size_mid 0.29
_exptl_crystal_size_min 0.19
_refine_diff_density_max 0.377
_refine_diff_density_min -0.283
_refine_diff_density_rms 0.047
_refine_ls_extinction_method none
_refine_ls_goodness_of_fit_ref 1.109
_refine_ls_hydrogen_treatment constr
_refine_ls_matrix_type full
_refine_ls_number_parameters 579
_refine_ls_number_reflns 12032
_refine_ls_number_restraints 0
_refine_ls_restrained_S_all 1.109
_refine_ls_R_factor_all 0.0945
_refine_ls_R_factor_gt 0.0518
_refine_ls_shift/su_max 0.005
_refine_ls_shift/su_mean 0.001
_refine_ls_structure_factor_coef Fsqd
_refine_ls_weighting_details 'calc w=1/[\s^2^(Fo^2^)+(0.0827P)^2^+0.0000P] where P=(Fo^2^+2Fc^2^)/3'
_refine_ls_weighting_scheme calc
_refine_ls_wR_factor_gt 0.1426
_refine_ls_wR_factor_ref 0.1586
_reflns_number_gt 7470
_reflns_number_total 12032
_reflns_threshold_expression >2sigma(I)
_cod_data_source_file b917737j.txt
_cod_data_source_block mr_mr029d2_0m
_cod_depositor_comments
;
The following automatic conversions were performed:

'_symmetry_cell_setting' value 'Monoclinic' changed to 'monoclinic'
according to /home/saulius/struct/CIF-dictionaries/cif_core.dic
dictionary named 'cif_core.dic' version 2.4.2 from 2011-04-26.

Automatic conversion script
Id: cif_fix_values 1891 2012-01-12 08:04:46Z andrius 
;
_cod_original_sg_symbol_H-M P2(1)/n
_cod_database_code 7153250

loop_
_symmetry_equiv_pos_as_xyz
'x, y, z'
'-x+1/2, y+1/2, -z+1/2'
'-x, -y, -z'
'x-1/2, -y-1/2, z-1/2'

loop_
_atom_site_label
_atom_site_type_symbol
_atom_site_fract_x
_atom_site_fract_y
_atom_site_fract_z
_atom_site_U_iso_or_equiv
_atom_site_adp_type
_atom_site_occupancy
_atom_site_symmetry_multiplicity
_atom_site_calc_flag
_atom_site_refinement_flags
_atom_site_disorder_assembly
_atom_site_disorder_group
P1A P 0.85065(2) 0.17103(5) 0.51319(2) 0.04676(15) Uani 1 1 d . . .
P2A P 0.75520(3) 0.20471(6) 0.34484(3) 0.05389(17) Uani 1 1 d . A .
O11A O 0.84289(6) 0.12852(14) 0.44722(6) 0.0475(3) Uani 1 1 d . A .
O12A O 0.79865(7) 0.13553(17) 0.52619(7) 0.0709(5) Uani 1 1 d . . .
O13A O 0.81415(9) 0.42972(18) 0.48592(8) 0.0940(7) Uani 1 1 d . . .
H13B H 0.7988 0.4095 0.4503 0.141 Uiso 1 1 calc R . .
O21A O 0.69196(7) 0.13883(18) 0.30445(8) 0.0759(5) Uani 1 1 d . . .
O22A O 0.75332(8) 0.33999(16) 0.37028(7) 0.0725(5) Uani 1 1 d . . .
C1A C 0.78637(9) 0.0724(2) 0.40237(8) 0.0471(5) Uani 1 1 d . . .
H1A H 0.7580 0.0575 0.4208 0.057 Uiso 1 1 calc R A .
C2A C 0.79928(10) -0.0636(2) 0.38070(9) 0.0516(5) Uani 1 1 d . A .
H2A1 H 0.8303 -0.0499 0.3660 0.062 Uiso 1 1 calc R . .
H2A2 H 0.7625 -0.0942 0.3472 0.062 Uiso 1 1 calc R . .
C3A C 0.82065(12) -0.1772(2) 0.42815(10) 0.0606(6) Uani 1 1 d . . .
H3A H 0.8553 -0.1415 0.4633 0.073 Uiso 1 1 calc R A .
C4A C 0.84324(14) -0.2999(2) 0.40464(12) 0.0825(8) Uani 1 1 d . A .
H4A1 H 0.8110 -0.3328 0.3684 0.124 Uiso 1 1 calc R . .
H4A2 H 0.8558 -0.3715 0.4342 0.124 Uiso 1 1 calc R . .
H4A3 H 0.8772 -0.2726 0.3966 0.124 Uiso 1 1 calc R . .
C5A C 0.77166(16) -0.2182(3) 0.44802(14) 0.0945(9) Uani 1 1 d . A .
H5A1 H 0.7635 -0.1431 0.4687 0.142 Uiso 1 1 calc R . .
H5A2 H 0.7853 -0.2958 0.4743 0.142 Uiso 1 1 calc R . .
H5A3 H 0.7351 -0.2418 0.4136 0.142 Uiso 1 1 calc R . .
C11A C 0.92028(11) 0.0896(2) 0.56162(9) 0.0542(6) Uani 1 1 d . . .
C12A C 0.92690(15) 0.0359(3) 0.61573(11) 0.0839(9) Uani 1 1 d . . .
H12A H 0.8939 0.0342 0.6257 0.101 Uiso 1 1 calc R . .
C13A C 0.9842(2) -0.0170(3) 0.65637(14) 0.1076(13) Uani 1 1 d . . .
H13A H 0.9896 -0.0517 0.6935 0.129 Uiso 1 1 calc R . .
C14A C 1.0312(2) -0.0154(4) 0.6393(2) 0.1259(17) Uani 1 1 d . . .
H14A H 1.0684 -0.0523 0.6652 0.151 Uiso 1 1 calc R . .
C15A C 1.02602(15) 0.0362(4) 0.58747(18) 0.1187(13) Uani 1 1 d . . .
H15A H 1.0593 0.0369 0.5778 0.142 Uiso 1 1 calc R . .
C16A C 0.97046(12) 0.0889(3) 0.54809(12) 0.0811(8) Uani 1 1 d . . .
H16A H 0.9666 0.1248 0.5117 0.097 Uiso 1 1 calc R . .
C21A C 0.79726(9) 0.2095(2) 0.30009(9) 0.0495(5) Uani 1 1 d . . .
C22A C 0.78768(11) 0.1155(2) 0.25431(9) 0.0589(6) Uani 1 1 d . A .
H22A H 0.7586 0.0470 0.2465 0.071 Uiso 1 1 calc R . .
C23A C 0.82096(13) 0.1231(3) 0.22051(11) 0.0733(7) Uani 1 1 d . . .
H23A H 0.8144 0.0597 0.1902 0.088 Uiso 1 1 calc R A .
C24A C 0.86332(14) 0.2235(3) 0.23181(13) 0.0829(8) Uani 1 1 d . A .
H24A H 0.8852 0.2293 0.2086 0.100 Uiso 1 1 calc R . .
C25A C 0.87419(13) 0.3156(3) 0.27665(14) 0.0801(8) Uani 1 1 d . . .
H25A H 0.9039 0.3824 0.2844 0.096 Uiso 1 1 calc R A .
C26A C 0.84118(11) 0.3103(2) 0.31086(11) 0.0671(7) Uani 1 1 d . A .
H26A H 0.8484 0.3743 0.3411 0.081 Uiso 1 1 calc R . .
C31A C 0.86789(11) 0.3531(2) 0.51588(9) 0.0560(6) Uani 1 1 d . . .
H31A H 0.8947 0.3680 0.4956 0.067 Uiso 1 1 calc R . .
C32A C 0.89944(11) 0.4084(2) 0.57941(9) 0.0601(6) Uani 1 1 d . . .
H32A H 0.9326 0.3470 0.6026 0.072 Uiso 1 1 calc R . .
H32B H 0.8706 0.4073 0.5973 0.072 Uiso 1 1 calc R . .
C33A C 0.92492(13) 0.5527(2) 0.58444(11) 0.0709(7) Uani 1 1 d . . .
H33A H 0.8922 0.6115 0.5571 0.085 Uiso 1 1 calc R . .
C34A C 0.94355(15) 0.6070(3) 0.64728(12) 0.0961(10) Uani 1 1 d . . .
H34A H 0.9091 0.6050 0.6571 0.144 Uiso 1 1 calc R . .
H34B H 0.9578 0.6995 0.6495 0.144 Uiso 1 1 calc R . .
H34C H 0.9756 0.5510 0.6751 0.144 Uiso 1 1 calc R . .
C35A C 0.97703(18) 0.5611(4) 0.56697(17) 0.1379(16) Uani 1 1 d . . .
H35D H 0.9949 0.6507 0.5762 0.207 Uiso 1 1 calc R . .
H35E H 0.9625 0.5443 0.5248 0.207 Uiso 1 1 calc R . .
H35F H 1.0071 0.4937 0.5888 0.207 Uiso 1 1 calc R . .
C41A C 0.64665(19) 0.2163(5) 0.2563(2) 0.0944(15) Uani 0.65 1 d P A 1
H411 H 0.6598 0.3111 0.2616 0.113 Uiso 0.65 1 calc PR A 1
H412 H 0.6477 0.1850 0.2193 0.113 Uiso 0.65 1 calc PR A 1
C41Y C 0.6308(4) 0.1697(10) 0.2945(4) 0.088(3) Uani 0.35 1 d P A 2
H413 H 0.6142 0.0856 0.3025 0.106 Uiso 0.35 1 calc PR A 2
H414 H 0.6338 0.2335 0.3258 0.106 Uiso 0.35 1 calc PR A 2
C42A C 0.5921(2) 0.2150(6) 0.2485(3) 0.226(3) Uani 1 1 d . . .
H424 H 0.5551 0.2281 0.2509 0.338 Uiso 0.35 1 d P . .
H425 H 0.5874 0.1534 0.2157 0.338 Uiso 0.35 1 d P . .
H426 H 0.6074 0.3018 0.2405 0.338 Uiso 0.35 1 d P . .
H421 H 0.5911 0.1458 0.2789 0.338 Uiso 0.65 1 d P . .
H422 H 0.5700 0.1900 0.2119 0.338 Uiso 0.65 1 d P . .
H423 H 0.5849 0.3016 0.2619 0.338 Uiso 0.65 1 d P . .
P1B P 0.48182(2) 0.16751(5) 0.64576(2) 0.04554(15) Uani 1 1 d . . .
P2B P 0.65181(3) 0.21048(6) 0.74621(2) 0.05017(16) Uani 1 1 d . . .
O11B O 0.55090(6) 0.13063(13) 0.65792(5) 0.0458(3) Uani 1 1 d . . .
O12B O 0.46373(7) 0.11989(16) 0.69255(7) 0.0630(4) Uani 1 1 d . . .
O13B O 0.50548(8) 0.42194(18) 0.68987(8) 0.0796(5) Uani 1 1 d . . .
H13C H 0.5424 0.4098 0.7049 0.119 Uiso 1 1 calc R . .
O21B O 0.69297(7) 0.14481(16) 0.80868(6) 0.0656(4) Uani 1 1 d . . .
O22B O 0.62499(7) 0.34426(15) 0.74892(7) 0.0678(4) Uani 1 1 d . . .
C1B C 0.59455(9) 0.0761(2) 0.71505(9) 0.0465(5) Uani 1 1 d . . .
H1B H 0.5740 0.0627 0.7415 0.056 Uiso 1 1 calc R . .
C2B C 0.61808(9) -0.0611(2) 0.70458(10) 0.0532(5) Uani 1 1 d . . .
H2B1 H 0.6519 -0.0890 0.7414 0.064 Uiso 1 1 calc R . .
H2B2 H 0.6336 -0.0493 0.6744 0.064 Uiso 1 1 calc R . .
C3B C 0.57060(10) -0.1759(2) 0.68454(11) 0.0619(6) Uani 1 1 d . . .
H3B H 0.5345 -0.1426 0.6503 0.074 Uiso 1 1 calc R . .
C4B C 0.55153(15) -0.2162(3) 0.73361(16) 0.0997(10) Uani 1 1 d . . .
H4B1 H 0.5871 -0.2375 0.7695 0.149 Uiso 1 1 calc R . .
H4B2 H 0.5255 -0.2951 0.7212 0.149 Uiso 1 1 calc R . .
H4B3 H 0.5300 -0.1416 0.7413 0.149 Uiso 1 1 calc R . .
C5B C 0.59547(13) -0.3000(3) 0.66411(13) 0.0823(8) Uani 1 1 d . . .
H5B1 H 0.6058 -0.2736 0.6319 0.123 Uiso 1 1 calc R . .
H5B2 H 0.5650 -0.3706 0.6505 0.123 Uiso 1 1 calc R . .
H5B3 H 0.6312 -0.3337 0.6970 0.123 Uiso 1 1 calc R . .
C11B C 0.43835(9) 0.0941(2) 0.57340(9) 0.0500(5) Uani 1 1 d . . .
C12B C 0.45570(11) 0.1104(3) 0.52696(11) 0.0697(7) Uani 1 1 d . . .
H12B H 0.4919 0.1557 0.5339 0.084 Uiso 1 1 calc R . .
C13B C 0.42013(13) 0.0604(3) 0.47052(12) 0.0883(9) Uani 1 1 d . . .
H13D H 0.4326 0.0715 0.4398 0.106 Uiso 1 1 calc R . .
C14B C 0.36696(15) -0.0049(3) 0.45971(14) 0.0912(10) Uani 1 1 d . . .
H14B H 0.3430 -0.0381 0.4215 0.109 Uiso 1 1 calc R . .
C15B C 0.34833(12) -0.0223(3) 0.50464(15) 0.0840(9) Uani 1 1 d . . .
H15B H 0.3119 -0.0670 0.4970 0.101 Uiso 1 1 calc R . .
C16B C 0.38436(11) 0.0274(2) 0.56194(12) 0.0676(7) Uani 1 1 d . . .
H16B H 0.3719 0.0154 0.5926 0.081 Uiso 1 1 calc R . .
C21B C 0.69671(9) 0.2182(2) 0.70451(9) 0.0497(5) Uani 1 1 d . . .
C22B C 0.68389(12) 0.3179(3) 0.66052(11) 0.0697(7) Uani 1 1 d . . .
H22B H 0.6535 0.3824 0.6541 0.084 Uiso 1 1 calc R . .
C23B C 0.71716(18) 0.3198(3) 0.62622(13) 0.0944(10) Uani 1 1 d . . .
H23B H 0.7087 0.3853 0.5963 0.113 Uiso 1 1 calc R . .
C24B C 0.76254(16) 0.2254(4) 0.63633(15) 0.0937(10) Uani 1 1 d . . .
H24B H 0.7844 0.2275 0.6130 0.112 Uiso 1 1 calc R . .
C25B C 0.77586(13) 0.1295(3) 0.67971(14) 0.0827(8) Uani 1 1 d . . .
H25B H 0.8071 0.0671 0.6865 0.099 Uiso 1 1 calc R . .
C26B C 0.74330(10) 0.1247(2) 0.71334(11) 0.0626(6) Uani 1 1 d . . .
H26B H 0.7523 0.0578 0.7428 0.075 Uiso 1 1 calc R . .
C31B C 0.47866(10) 0.3524(2) 0.63412(10) 0.0549(5) Uani 1 1 d . . .
H31B H 0.5018 0.3750 0.6108 0.066 Uiso 1 1 calc R . .
C32B C 0.41404(10) 0.4051(2) 0.60061(11) 0.0631(6) Uani 1 1 d . . .
H32C H 0.3935 0.3986 0.6269 0.076 Uiso 1 1 calc R . .
H32D H 0.3928 0.3454 0.5666 0.076 Uiso 1 1 calc R . .
C33B C 0.40844(13) 0.5521(3) 0.57784(13) 0.0794(8) Uani 1 1 d . . .
H33B H 0.4322 0.6113 0.6119 0.095 Uiso 1 1 calc R . .
C34B C 0.43158(18) 0.5711(4) 0.53119(19) 0.1448(17) Uani 1 1 d . . .
H34D H 0.4745 0.5523 0.5480 0.217 Uiso 1 1 calc R . .
H34E H 0.4244 0.6638 0.5169 0.217 Uiso 1 1 calc R . .
H34F H 0.4107 0.5095 0.4985 0.217 Uiso 1 1 calc R . .
C35B C 0.34179(15) 0.5962(3) 0.55360(17) 0.1131(12) Uani 1 1 d . . .
H35A H 0.3380 0.6894 0.5401 0.170 Uiso 1 1 calc R . .
H35B H 0.3279 0.5889 0.5848 0.170 Uiso 1 1 calc R . .
H35C H 0.3175 0.5380 0.5207 0.170 Uiso 1 1 calc R . .
C41B C 0.74140(15) 0.2222(4) 0.85427(12) 0.1081(12) Uani 1 1 d . . .
H41A H 0.7802 0.1877 0.8574 0.130 Uiso 1 1 calc R . .
H41B H 0.7381 0.3171 0.8417 0.130 Uiso 1 1 calc R . .
C42B C 0.7411(3) 0.2169(6) 0.90771(17) 0.197(3) Uani 1 1 d . . .
H42A H 0.7056 0.2633 0.9066 0.295 Uiso 1 1 calc R . .
H42B H 0.7770 0.2607 0.9365 0.295 Uiso 1 1 calc R . .
H42C H 0.7403 0.1230 0.9190 0.295 Uiso 1 1 calc R . .

loop_
_atom_site_aniso_label
_atom_site_aniso_U_11
_atom_site_aniso_U_22
_atom_site_aniso_U_33
_atom_site_aniso_U_23
_atom_site_aniso_U_13
_atom_site_aniso_U_12
P1A 0.0448(3) 0.0507(3) 0.0446(3) -0.0046(2) 0.0186(2) -0.0003(2)
P2A 0.0455(3) 0.0578(3) 0.0491(3) 0.0030(2) 0.0109(3) 0.0076(3)
O11A 0.0411(8) 0.0571(8) 0.0413(7) -0.0034(6) 0.0144(6) -0.0021(6)
O12A 0.0600(10) 0.0943(12) 0.0705(10) -0.0194(9) 0.0393(9) -0.0187(9)
O13A 0.0924(14) 0.0624(10) 0.0837(13) -0.0133(9) -0.0054(11) 0.0292(10)
O21A 0.0410(9) 0.0928(12) 0.0755(11) 0.0042(9) 0.0066(8) 0.0029(8)
O22A 0.0793(12) 0.0643(10) 0.0616(10) 0.0014(8) 0.0175(9) 0.0252(8)
C1A 0.0416(11) 0.0560(12) 0.0393(10) -0.0017(9) 0.0127(9) -0.0043(9)
C2A 0.0570(13) 0.0510(12) 0.0414(11) -0.0011(9) 0.0154(10) -0.0020(10)
C3A 0.0757(16) 0.0546(13) 0.0451(12) 0.0027(10) 0.0191(12) 0.0027(11)
C4A 0.110(2) 0.0581(15) 0.0756(17) 0.0036(12) 0.0351(17) 0.0122(15)
C5A 0.130(3) 0.0775(19) 0.092(2) 0.0203(16) 0.062(2) 0.0030(18)
C11A 0.0623(15) 0.0474(12) 0.0418(11) -0.0016(9) 0.0111(10) 0.0040(10)
C12A 0.123(3) 0.0617(15) 0.0573(15) 0.0073(12) 0.0284(16) 0.0048(15)
C13A 0.161(4) 0.0655(18) 0.0524(16) 0.0096(13) 0.001(2) 0.014(2)
C14A 0.130(4) 0.095(3) 0.090(3) -0.015(2) -0.016(3) 0.037(2)
C15A 0.065(2) 0.140(3) 0.111(3) -0.027(2) -0.002(2) 0.028(2)
C16A 0.0526(16) 0.102(2) 0.0715(17) -0.0036(15) 0.0091(14) 0.0164(14)
C21A 0.0457(12) 0.0475(11) 0.0444(11) 0.0087(9) 0.0083(9) 0.0015(9)
C22A 0.0604(15) 0.0605(13) 0.0477(12) 0.0036(10) 0.0148(11) -0.0050(11)
C23A 0.0794(19) 0.0862(18) 0.0552(14) 0.0022(13) 0.0294(14) 0.0018(15)
C24A 0.084(2) 0.099(2) 0.0764(19) 0.0213(16) 0.0439(17) 0.0073(17)
C25A 0.0644(17) 0.0742(18) 0.100(2) 0.0177(16) 0.0330(17) -0.0127(13)
C26A 0.0603(15) 0.0563(14) 0.0708(16) 0.0010(11) 0.0139(13) -0.0046(11)
C31A 0.0582(14) 0.0501(12) 0.0502(12) -0.0020(9) 0.0134(11) 0.0018(10)
C32A 0.0688(16) 0.0567(13) 0.0518(13) -0.0084(10) 0.0223(12) -0.0035(11)
C33A 0.0840(19) 0.0663(15) 0.0600(14) -0.0111(12) 0.0279(14) -0.0177(13)
C34A 0.126(3) 0.089(2) 0.0760(18) -0.0324(16) 0.0453(19) -0.0318(18)
C35A 0.143(3) 0.180(4) 0.121(3) -0.072(3) 0.085(3) -0.093(3)
C41A 0.052(3) 0.125(4) 0.081(3) 0.034(3) 0.004(2) -0.004(2)
C41Y 0.076(6) 0.116(7) 0.093(6) -0.015(5) 0.057(5) -0.025(5)
C42A 0.067(3) 0.202(5) 0.324(8) 0.085(5) 0.000(4) 0.032(3)
P1B 0.0408(3) 0.0504(3) 0.0456(3) 0.0004(2) 0.0184(2) 0.0025(2)
P2B 0.0451(3) 0.0558(3) 0.0435(3) -0.0059(2) 0.0127(3) -0.0040(2)
O11B 0.0379(8) 0.0572(8) 0.0394(7) 0.0012(6) 0.0133(6) 0.0040(6)
O12B 0.0595(10) 0.0785(10) 0.0599(9) 0.0107(8) 0.0339(8) 0.0084(8)
O13B 0.0725(12) 0.0632(10) 0.0836(12) -0.0233(9) 0.0139(10) 0.0130(9)
O21B 0.0589(10) 0.0810(11) 0.0429(8) -0.0004(7) 0.0076(7) -0.0124(8)
O22B 0.0569(10) 0.0624(10) 0.0766(11) -0.0221(8) 0.0209(9) -0.0034(8)
C1B 0.0393(11) 0.0543(12) 0.0413(10) 0.0024(9) 0.0125(9) 0.0004(9)
C2B 0.0444(12) 0.0513(12) 0.0574(13) 0.0007(10) 0.0152(10) 0.0007(9)
C3B 0.0442(13) 0.0508(13) 0.0811(16) -0.0028(11) 0.0171(12) -0.0040(10)
C4B 0.106(2) 0.0749(18) 0.143(3) -0.0026(19) 0.077(2) -0.0210(17)
C5B 0.0750(18) 0.0564(15) 0.104(2) -0.0104(14) 0.0270(17) 0.0022(13)
C11B 0.0400(12) 0.0494(12) 0.0543(12) -0.0020(9) 0.0137(10) 0.0042(9)
C12B 0.0536(15) 0.0956(18) 0.0559(14) -0.0124(13) 0.0192(12) -0.0072(13)
C13B 0.076(2) 0.122(2) 0.0552(15) -0.0193(15) 0.0165(15) 0.0041(18)
C14B 0.075(2) 0.096(2) 0.0737(19) -0.0218(16) 0.0035(17) 0.0046(16)
C15B 0.0476(15) 0.0689(17) 0.102(2) -0.0106(15) -0.0018(16) -0.0126(12)
C16B 0.0504(14) 0.0660(15) 0.0790(16) 0.0012(12) 0.0200(13) -0.0047(11)
C21B 0.0454(12) 0.0541(12) 0.0452(11) -0.0063(9) 0.0147(10) -0.0105(10)
C22B 0.0776(18) 0.0688(15) 0.0609(14) 0.0013(12) 0.0274(14) -0.0094(13)
C23B 0.123(3) 0.101(2) 0.0645(17) 0.0008(16) 0.0440(19) -0.036(2)
C24B 0.092(2) 0.122(3) 0.091(2) -0.043(2) 0.062(2) -0.044(2)
C25B 0.0622(18) 0.103(2) 0.091(2) -0.0269(18) 0.0402(17) -0.0188(15)
C26B 0.0474(14) 0.0708(15) 0.0642(14) -0.0073(12) 0.0183(12) -0.0088(11)
C31B 0.0510(13) 0.0505(12) 0.0604(13) -0.0010(10) 0.0206(11) 0.0023(10)
C32B 0.0548(14) 0.0596(14) 0.0725(15) 0.0092(11) 0.0246(12) 0.0123(11)
C33B 0.0774(18) 0.0675(16) 0.0902(19) 0.0191(14) 0.0321(16) 0.0189(14)
C34B 0.122(3) 0.169(4) 0.166(4) 0.100(3) 0.081(3) 0.050(3)
C35B 0.096(2) 0.100(2) 0.141(3) 0.040(2) 0.049(2) 0.0493(19)
C41B 0.098(2) 0.135(3) 0.0566(17) 0.0015(17) -0.0010(16) -0.043(2)
C42B 0.274(7) 0.227(5) 0.073(2) -0.058(3) 0.057(3) -0.116(5)

loop_
_atom_type_symbol
_atom_type_description
_atom_type_scat_dispersion_real
_atom_type_scat_dispersion_imag
_atom_type_scat_source
C C 0.0033 0.0016 'International Tables Vol C Tables 4.2.6.8 and 6.1.1.4'
H H 0.0000 0.0000 'International Tables Vol C Tables 4.2.6.8 and 6.1.1.4'
O O 0.0106 0.0060 'International Tables Vol C Tables 4.2.6.8 and 6.1.1.4'
P P 0.1023 0.0942 'International Tables Vol C Tables 4.2.6.8 and 6.1.1.4'

loop_
_geom_angle_atom_site_label_1
_geom_angle_atom_site_label_2
_geom_angle_atom_site_label_3
_geom_angle
O12A P1A O11A 114.43(9)
O12A P1A C11A 113.84(11)
O11A P1A C11A 103.59(9)
O12A P1A C31A 115.33(11)
O11A P1A C31A 102.49(9)
C11A P1A C31A 105.81(10)
O22A P2A O21A 116.17(10)
O22A P2A C21A 111.49(11)
O21A P2A C21A 106.07(10)
O22A P2A C1A 112.42(9)
O21A P2A C1A 100.10(9)
C21A P2A C1A 109.84(10)
C1A O11A P1A 122.40(13)
C31A O13A H13B 109.5
C41Y O21A C41A 51.3(4)
C41Y O21A P2A 133.4(4)
C41A O21A P2A 120.4(2)
O11A C1A C2A 109.29(16)
O11A C1A P2A 105.71(12)
C2A C1A P2A 115.24(14)
O11A C1A H1A 108.8
C2A C1A H1A 108.8
P2A C1A H1A 108.8
C1A C2A C3A 114.84(17)
C1A C2A H2A1 108.6
C3A C2A H2A1 108.6
C1A C2A H2A2 108.6
C3A C2A H2A2 108.6
H2A1 C2A H2A2 107.5
C5A C3A C4A 111.6(2)
C5A C3A C2A 112.2(2)
C4A C3A C2A 109.78(19)
C5A C3A H3A 107.7
C4A C3A H3A 107.7
C2A C3A H3A 107.7
C3A C4A H4A1 109.5
C3A C4A H4A2 109.5
H4A1 C4A H4A2 109.5
C3A C4A H4A3 109.5
H4A1 C4A H4A3 109.5
H4A2 C4A H4A3 109.5
C3A C5A H5A1 109.5
C3A C5A H5A2 109.5
H5A1 C5A H5A2 109.5
C3A C5A H5A3 109.5
H5A1 C5A H5A3 109.5
H5A2 C5A H5A3 109.5
C12A C11A C16A 118.2(2)
C12A C11A P1A 120.5(2)
C16A C11A P1A 121.07(18)
C11A C12A C13A 120.0(3)
C11A C12A H12A 120.0
C13A C12A H12A 120.0
C14A C13A C12A 118.0(3)
C14A C13A H13A 121.0
C12A C13A H13A 121.0
C15A C14A C13A 123.1(4)
C15A C14A H14A 118.4
C13A C14A H14A 118.4
C14A C15A C16A 119.0(4)
C14A C15A H15A 120.5
C16A C15A H15A 120.5
C15A C16A C11A 121.6(3)
C15A C16A H16A 119.2
C11A C16A H16A 119.2
C26A C21A C22A 118.3(2)
C26A C21A P2A 119.30(18)
C22A C21A P2A 122.43(17)
C23A C22A C21A 120.7(2)
C23A C22A H22A 119.7
C21A C22A H22A 119.7
C24A C23A C22A 119.7(3)
C24A C23A H23A 120.1
C22A C23A H23A 120.1
C23A C24A C25A 120.9(3)
C23A C24A H24A 119.5
C25A C24A H24A 119.5
C24A C25A C26A 120.3(3)
C24A C25A H25A 119.8
C26A C25A H25A 119.8
C25A C26A C21A 120.1(2)
C25A C26A H26A 119.9
C21A C26A H26A 119.9
O13A C31A C32A 107.61(18)
O13A C31A P1A 110.63(16)
C32A C31A P1A 113.07(15)
O13A C31A H31A 108.5
C32A C31A H31A 108.5
P1A C31A H31A 108.5
C31A C32A C33A 115.00(19)
C31A C32A H32A 108.5
C33A C32A H32A 108.5
C31A C32A H32B 108.5
C33A C32A H32B 108.5
H32A C32A H32B 107.5
C35A C33A C34A 110.5(2)
C35A C33A C32A 112.9(2)
C34A C33A C32A 110.1(2)
C35A C33A H33A 107.7
C34A C33A H33A 107.7
C32A C33A H33A 107.7
C33A C34A H34A 109.5
C33A C34A H34B 109.5
H34A C34A H34B 109.5
C33A C34A H34C 109.5
H34A C34A H34C 109.5
H34B C34A H34C 109.5
C33A C35A H35D 109.5
C33A C35A H35E 109.5
H35D C35A H35E 109.5
C33A C35A H35F 109.5
H35D C35A H35F 109.5
H35E C35A H35F 109.5
C42A C41A O21A 120.5(5)
C42A C41A H411 107.2
O21A C41A H411 107.2
C42A C41A H412 107.2
O21A C41A H412 107.2
H411 C41A H412 106.8
C42A C41A H425 40.4(4)
O21A C41A H425 121.2(4)
H411 C41A H425 130.7
H412 C41A H425 68.9
C42A C41A H426 46.9(3)
O21A C41A H426 148.6(5)
H411 C41A H426 63.3
H412 C41A H426 104.2
H425 C41A H426 70.3(2)
C42A C41Y O21A 125.3(8)
C42A C41Y H413 106.0
O21A C41Y H413 106.0
C42A C41Y H414 106.0
O21A C41Y H414 106.0
H413 C41Y H414 106.3
C42A C41Y H421 55.2(6)
O21A C41Y H421 149.4(9)
H413 C41Y H421 53.8
H414 C41Y H421 102.2
C41Y C42A C41A 60.6(5)
C41Y C42A H424 112.3(9)
C41A C42A H424 166.0(9)
C41Y C42A H425 108.9(6)
C41A C42A H425 83.2(6)
H424 C42A H425 110.8(6)
C41Y C42A H426 107.3(7)
C41A C42A H426 63.8(4)
H424 C42A H426 110.5(6)
H425 C42A H426 107.0(8)
C41Y C42A H421 46.9(5)
C41A C42A H421 104.1(4)
H424 C42A H421 74.0(5)
H425 C42A H421 99.6(6)
H426 C42A H421 148.6(8)
C41Y C42A H422 139.9(8)
C41A C42A H422 108.0(8)
H424 C42A H422 85.1(4)
H425 C42A H422 32.7(3)
H426 C42A H422 98.9(7)
H421 C42A H422 112.5(6)
C41Y C42A H423 100.7(8)
C41A C42A H423 106.0(6)
H424 C42A H423 62.3(4)
H425 C42A H423 149.5(7)
H426 C42A H423 55.8(4)
H421 C42A H423 105.9(8)
H422 C42A H423 119.2(5)
O12B P1B O11B 114.35(8)
O12B P1B C11B 114.09(10)
O11B P1B C11B 102.96(9)
O12B P1B C31B 115.44(10)
O11B P1B C31B 102.83(9)
C11B P1B C31B 105.74(10)
O22B P2B O21B 115.26(9)
O22B P2B C21B 112.08(10)
O21B P2B C21B 106.92(10)
O22B P2B C1B 112.66(10)
O21B P2B C1B 100.01(9)
C21B P2B C1B 109.09(10)
C1B O11B P1B 122.33(12)
C31B O13B H13C 109.5
C41B O21B P2B 121.17(17)
O11B C1B C2B 109.22(16)
O11B C1B P2B 104.87(12)
C2B C1B P2B 115.61(14)
O11B C1B H1B 109.0
C2B C1B H1B 109.0
P2B C1B H1B 109.0
C1B C2B C3B 114.61(18)
C1B C2B H2B1 108.6
C3B C2B H2B1 108.6
C1B C2B H2B2 108.6
C3B C2B H2B2 108.6
H2B1 C2B H2B2 107.6
C4B C3B C5B 110.5(2)
C4B C3B C2B 111.9(2)
C5B C3B C2B 109.9(2)
C4B C3B H3B 108.1
C5B C3B H3B 108.1
C2B C3B H3B 108.1
C3B C4B H4B1 109.5
C3B C4B H4B2 109.5
H4B1 C4B H4B2 109.5
C3B C4B H4B3 109.5
H4B1 C4B H4B3 109.5
H4B2 C4B H4B3 109.5
C3B C5B H5B1 109.5
C3B C5B H5B2 109.5
H5B1 C5B H5B2 109.5
C3B C5B H5B3 109.5
H5B1 C5B H5B3 109.5
H5B2 C5B H5B3 109.5
C16B C11B C12B 118.5(2)
C16B C11B P1B 120.09(19)
C12B C11B P1B 121.31(17)
C13B C12B C11B 120.9(3)
C13B C12B H12B 119.5
C11B C12B H12B 119.5
C14B C13B C12B 120.1(3)
C14B C13B H13D 120.0
C12B C13B H13D 120.0
C13B C14B C15B 120.5(3)
C13B C14B H14B 119.8
C15B C14B H14B 119.8
C14B C15B C16B 119.7(3)
C14B C15B H15B 120.2
C16B C15B H15B 120.2
C11B C16B C15B 120.4(3)
C11B C16B H16B 119.8
C15B C16B H16B 119.8
C22B C21B C26B 118.7(2)
C22B C21B P2B 119.17(19)
C26B C21B P2B 122.11(17)
C21B C22B C23B 119.1(3)
C21B C22B H22B 120.5
C23B C22B H22B 120.5
C24B C23B C22B 120.2(3)
C24B C23B H23B 119.9
C22B C23B H23B 119.9
C25B C24B C23B 120.9(3)
C25B C24B H24B 119.5
C23B C24B H24B 119.5
C24B C25B C26B 119.8(3)
C24B C25B H25B 120.1
C26B C25B H25B 120.1
C25B C26B C21B 121.3(3)
C25B C26B H26B 119.4
C21B C26B H26B 119.4
O13B C31B C32B 108.07(18)
O13B C31B P1B 110.45(15)
C32B C31B P1B 112.71(16)
O13B C31B H31B 108.5
C32B C31B H31B 108.5
P1B C31B H31B 108.5
C31B C32B C33B 115.5(2)
C31B C32B H32C 108.4
C33B C32B H32C 108.4
C31B C32B H32D 108.4
C33B C32B H32D 108.4
H32C C32B H32D 107.5
C34B C33B C32B 113.4(3)
C34B C33B C35B 110.0(3)
C32B C33B C35B 108.9(2)
C34B C33B H33B 108.1
C32B C33B H33B 108.1
C35B C33B H33B 108.1
C33B C34B H34D 109.5
C33B C34B H34E 109.5
H34D C34B H34E 109.5
C33B C34B H34F 109.5
H34D C34B H34F 109.5
H34E C34B H34F 109.5
C33B C35B H35A 109.5
C33B C35B H35B 109.5
H35A C35B H35B 109.5
C33B C35B H35C 109.5
H35A C35B H35C 109.5
H35B C35B H35C 109.5
C42B C41B O21B 114.2(3)
C42B C41B H41A 108.7
O21B C41B H41A 108.7
C42B C41B H41B 108.7
O21B C41B H41B 108.7
H41A C41B H41B 107.6
C41B C42B H42A 109.5
C41B C42B H42B 109.5
H42A C42B H42B 109.5
C41B C42B H42C 109.5
H42A C42B H42C 109.5
H42B C42B H42C 109.5

loop_
_geom_bond_atom_site_label_1
_geom_bond_atom_site_label_2
_geom_bond_distance
P1A O12A 1.4644(16)
P1A O11A 1.6081(14)
P1A C11A 1.788(2)
P1A C31A 1.820(2)
P2A O22A 1.4702(16)
P2A O21A 1.5690(17)
P2A C21A 1.787(2)
P2A C1A 1.828(2)
O11A C1A 1.455(2)
O13A C31A 1.410(3)
O13A H13B 0.8200
O21A C41Y 1.425(9)
O21A C41A 1.444(4)
C1A C2A 1.511(3)
C1A H1A 0.9800
C2A C3A 1.534(3)
C2A H2A1 0.9700
C2A H2A2 0.9700
C3A C5A 1.514(4)
C3A C4A 1.528(3)
C3A H3A 0.9800
C4A H4A1 0.9600
C4A H4A2 0.9600
C4A H4A3 0.9600
C5A H5A1 0.9600
C5A H5A2 0.9600
C5A H5A3 0.9600
C11A C12A 1.376(3)
C11A C16A 1.387(3)
C12A C13A 1.422(4)
C12A H12A 0.9300
C13A C14A 1.367(6)
C13A H13A 0.9300
C14A C15A 1.327(6)
C14A H14A 0.9300
C15A C16A 1.384(4)
C15A H15A 0.9300
C16A H16A 0.9300
C21A C26A 1.389(3)
C21A C22A 1.395(3)
C22A C23A 1.382(3)
C22A H22A 0.9300
C23A C24A 1.360(4)
C23A H23A 0.9300
C24A C25A 1.360(4)
C24A H24A 0.9300
C25A C26A 1.384(4)
C25A H25A 0.9300
C26A H26A 0.9300
C31A C32A 1.521(3)
C31A H31A 0.9800
C32A C33A 1.522(3)
C32A H32A 0.9700
C32A H32B 0.9700
C33A C35A 1.496(4)
C33A C34A 1.513(3)
C33A H33A 0.9800
C34A H34A 0.9600
C34A H34B 0.9600
C34A H34C 0.9600
C35A H35D 0.9600
C35A H35E 0.9600
C35A H35F 0.9600
C41A C42A 1.251(6)
C41A H411 0.9700
C41A H412 0.9700
C41A H425 1.491(4)
C41A H426 1.200(5)
C41Y C42A 1.208(10)
C41Y H413 0.9700
C41Y H414 0.9700
C41Y H421 0.902(9)
C42A H424 0.931(6)
C42A H425 0.974(8)
C42A H426 0.977(6)
C42A H421 1.015(7)
C42A H422 0.868(8)
C42A H423 0.949(7)
P1B O12B 1.4688(16)
P1B O11B 1.6098(14)
P1B C11B 1.792(2)
P1B C31B 1.824(2)
P2B O22B 1.4722(16)
P2B O21B 1.5737(15)
P2B C21B 1.782(2)
P2B C1B 1.825(2)
O11B C1B 1.458(2)
O13B C31B 1.419(3)
O13B H13C 0.8200
O21B C41B 1.447(3)
C1B C2B 1.519(3)
C1B H1B 0.9800
C2B C3B 1.530(3)
C2B H2B1 0.9700
C2B H2B2 0.9700
C3B C4B 1.515(4)
C3B C5B 1.529(3)
C3B H3B 0.9800
C4B H4B1 0.9600
C4B H4B2 0.9600
C4B H4B3 0.9600
C5B H5B1 0.9600
C5B H5B2 0.9600
C5B H5B3 0.9600
C11B C16B 1.378(3)
C11B C12B 1.382(3)
C12B C13B 1.379(3)
C12B H12B 0.9300
C13B C14B 1.358(4)
C13B H13D 0.9300
C14B C15B 1.369(4)
C14B H14B 0.9300
C15B C16B 1.396(4)
C15B H15B 0.9300
C16B H16B 0.9300
C21B C22B 1.390(3)
C21B C26B 1.394(3)
C22B C23B 1.391(4)
C22B H22B 0.9300
C23B C24B 1.373(5)
C23B H23B 0.9300
C24B C25B 1.353(4)
C24B H24B 0.9300
C25B C26B 1.363(4)
C25B H25B 0.9300
C26B H26B 0.9300
C31B C32B 1.518(3)
C31B H31B 0.9800
C32B C33B 1.526(3)
C32B H32C 0.9700
C32B H32D 0.9700
C33B C34B 1.486(4)
C33B C35B 1.527(4)
C33B H33B 0.9800
C34B H34D 0.9600
C34B H34E 0.9600
C34B H34F 0.9600
C35B H35A 0.9600
C35B H35B 0.9600
C35B H35C 0.9600
C41B C42B 1.319(4)
C41B H41A 0.9700
C41B H41B 0.9700
C42B H42A 0.9600
C42B H42B 0.9600
C42B H42C 0.9600
